data_2022016
loop_
_publ_author_name
'Jha, Kunal Kumar'
'Gruza, Barbara'
'Kumar, Prashant'
'Chodkiewicz, Michal Leszek'
'Dominiak, Paulina Maria'

_publ_section_title
;
 TAAM: a reliable and user friendly tool for hydrogen-atom location using
 routine X-ray diffraction data
;
_journal_issue 3
_journal_name_full 'Acta Crystallographica Section B Structural Science, Crystal Engineering and Materials'
_journal_paper_doi 10.1107/S2052520620002917
_journal_volume 76
_journal_year 2020
_chemical_formula_moiety 'C9 H14 N2 O2 S'
_chemical_formula_sum 'C9 H14 N2 O2 S'
_chemical_formula_weight 214.29
_space_group_crystal_system triclinic
_space_group_IT_number 2
_space_group_name_Hall '-P 1'
_space_group_name_H-M_alt 'P -1'
_symmetry_Int_Tables_number 2
_audit_creation_date 2019-09-24
_audit_creation_method
;
Olex2 1.2
(compiled 2018.05.29 svn.r3508 for OlexSys, GUI svn.r5506)
;
_cell_angle_alpha 87.0550(10)
_cell_angle_beta 70.5690(10)
_cell_angle_gamma 72.8980(10)
_cell_formula_units_Z 2
_cell_length_a 7.2934(2)
_cell_length_b 7.8145(2)
_cell_length_c 10.2181(3)
_cell_measurement_temperature 110.00(10)
_cell_volume 524.22(3)
_computing_molecular_graphics 'Olex2 (Dolomanov et al., 2009)'
_computing_publication_material 'Olex2 (Dolomanov et al., 2009)'
_computing_structure_refinement 'olex2.refine (Bourhis et al., 2015)'
_diffrn_ambient_temperature 110.00(10)
_diffrn_measured_fraction_theta_full 0.4132
_diffrn_measured_fraction_theta_max 0.4132
_diffrn_measurement_device_type
;
Bruker diffractometer with a SMART 6000 CCD detector
;
_diffrn_radiation_type 'Mo K\a'
_diffrn_radiation_wavelength 0.71073
_diffrn_reflns_av_R_equivalents 0.0000
_diffrn_reflns_av_unetI/netI 0.5649
_diffrn_reflns_limit_h_max 16
_diffrn_reflns_limit_h_min -15
_diffrn_reflns_limit_k_max 18
_diffrn_reflns_limit_k_min -17
_diffrn_reflns_limit_l_max 23
_diffrn_reflns_limit_l_min 0
_diffrn_reflns_number 9412
_diffrn_reflns_theta_full 26.4961
_diffrn_reflns_theta_max 26.50
_diffrn_reflns_theta_min 2.12
_exptl_absorpt_coefficient_mu 0.286
_exptl_crystal_density_diffrn 1.3575
_exptl_crystal_F_000 228.3434
_refine_diff_density_max 0.1875
_refine_diff_density_min -0.2596
_refine_diff_density_rms 0.0548
_refine_ls_d_res_high 0.7965
_refine_ls_d_res_low 9.6233
_refine_ls_goodness_of_fit_ref 1.0767
_refine_ls_hydrogen_treatment refall
_refine_ls_matrix_type full
_refine_ls_number_constraints 0
_refine_ls_number_parameters 183
_refine_ls_number_reflns 893
_refine_ls_number_restraints 0
_refine_ls_restrained_S_all 1.0767
_refine_ls_R_factor_all 0.0256
_refine_ls_R_factor_gt 0.0256
_refine_ls_shift/su_max 0.1772
_refine_ls_shift/su_mean 0.0289
_refine_ls_structure_factor_coef Fsqd
_refine_ls_weighting_details 'w=1/[\s^2^(Fo^2^)+(0.0082P)^2^] where P=(Fo^2^+2Fc^2^)/3'
_refine_ls_weighting_scheme calc
_refine_ls_wR_factor_gt 0.0190
_refine_ls_wR_factor_ref 0.0190
_reflns_Friedel_coverage 0.0
_reflns_limit_h_max 9
_reflns_limit_h_min -8
_reflns_limit_k_max 9
_reflns_limit_k_min -9
_reflns_limit_l_max 12
_reflns_limit_l_min 0
_reflns_number_gt 893
_reflns_number_total 893
_reflns_threshold_expression I>=2u(I)
_cod_data_source_file 19_TAAM_iso_0.8.cif
_cod_data_source_block 19_TAAM_iso_0.8
_cod_database_code 2022016
_olex2_refinement_description
;
;
_olex2_submission_special_instructions 'No special instructions were received'

loop_
_space_group_symop_id
_space_group_symop_operation_xyz
1 x,y,z
2 -x,-y,-z

loop_
_atom_site_label
_atom_site_type_symbol
_atom_site_fract_x
_atom_site_fract_y
_atom_site_fract_z
_atom_site_U_iso_or_equiv
_atom_site_adp_type
_atom_site_occupancy
_atom_site_refinement_flags_posn
S S 0.18753(5) 0.96553(4) 0.11532(4) 0.01694(11) Uani 1.000000 .
O1 O 0.86021(14) 0.76707(18) 0.44883(9) 0.0202(2) Uani 1.000000 .
O2 O 0.60582(12) 0.69588(11) 0.61257(9) 0.0171(2) Uani 1.000000 .
N1 N 0.26686(15) 0.82152(14) 0.33812(10) 0.0138(2) Uani 1.000000 .
N3 N 0.52624(16) 0.90610(16) 0.17898(10) 0.0152(2) Uani 1.000000 .
C2 C 0.34086(16) 0.89413(19) 0.21295(14) 0.0155(2) Uani 1.000000 .
C4 C 0.67579(17) 0.82038(19) 0.24806(12) 0.0143(3) Uani 1.000000 .
C4A C 0.82576(17) 0.6497(2) 0.16372(11) 0.0212(3) Uani 1.000000 .
C5 C 0.56472(17) 0.78440(16) 0.39478(13) 0.0125(2) Uani 1.000000 .
C5A C 0.6892(2) 0.74989(18) 0.48659(14) 0.0147(2) Uani 1.000000 .
C6 C 0.36943(17) 0.78066(17) 0.43403(10) 0.0107(2) Uani 1.000000 .
C6A C 0.2415(2) 0.7337(2) 0.57164(12) 0.0199(3) Uani 1.000000 .
C7 C 0.7321(2) 0.64890(18) 0.70152(14) 0.0174(3) Uani 1.000000 .
C8 C 0.6047(2) 0.6017(2) 0.83887(11) 0.0223(3) Uani 1.000000 .
H1 H 0.109(2) 0.837(2) 0.3751(15) 0.022(4) Uiso 1.000000 .
H3 H 0.580(3) 0.962(2) 0.0793(16) 0.020(4) Uiso 1.000000 .
H4 H 0.7581(19) 0.904(2) 0.2476(13) 0.010(4) Uiso 1.000000 .
H4Aa H 0.922(2) 0.582(2) 0.2107(16) 0.018(4) Uiso 1.000000 .
H4Ab H 0.8764(18) 0.6808(18) 0.0599(14) 0.005(3) Uiso 1.000000 .
H4Ac H 0.735(5) 0.522(4) 0.177(2) 0.065(6) Uiso 1.000000 .
H6Aa H 0.174(4) 0.841(4) 0.654(3) 0.071(8) Uiso 1.000000 .
H6Ab H 0.102(3) 0.718(3) 0.5872(19) 0.042(6) Uiso 1.000000 .
H6Ac H 0.289(6) 0.656(5) 0.646(3) 0.132(14) Uiso 1.000000 .
H7a H 0.773(3) 0.781(3) 0.7173(17) 0.028(5) Uiso 1.000000 .
H7b H 0.8782(18) 0.5482(19) 0.6487(13) 0.003(3) Uiso 1.000000 .
H8a H 0.470(3) 0.711(2) 0.8895(19) 0.028(4) Uiso 1.000000 .
H8b H 0.566(3) 0.460(3) 0.8301(19) 0.042(7) Uiso 1.000000 .
H8c H 0.661(4) 0.584(3) 0.916(2) 0.061(7) Uiso 1.000000 .

loop_
_atom_site_aniso_label
_atom_site_aniso_U_11
_atom_site_aniso_U_22
_atom_site_aniso_U_33
_atom_site_aniso_U_12
_atom_site_aniso_U_13
_atom_site_aniso_U_23
S 0.01262(17) 0.0237(2) 0.01514(16) -0.00527(14) -0.00616(11) 0.00505(11)
O1 0.0112(4) 0.0355(5) 0.0173(5) -0.0135(5) -0.0045(3) 0.0101(4)
O2 0.0104(4) 0.0250(5) 0.0153(4) -0.0062(4) -0.0032(4) 0.0037(4)
N1 0.0116(5) 0.0185(5) 0.0128(4) -0.0056(4) -0.0054(4) 0.0035(4)
N3 0.0129(5) 0.0199(5) 0.0133(4) -0.0032(4) -0.0069(5) 0.0043(4)
C2 0.0121(5) 0.0192(6) 0.0142(6) -0.0049(5) -0.0025(4) -0.0026(5)
C4 0.0101(6) 0.0237(6) 0.0122(7) -0.0076(5) -0.0060(4) 0.0058(4)
C4A 0.0166(7) 0.0303(5) 0.0129(7) 0.0001(6) -0.0065(5) 0.0036(5)
C5 0.0107(6) 0.0180(5) 0.0108(5) -0.0042(5) -0.0062(4) 0.0022(5)
C5A 0.0111(5) 0.0199(6) 0.0134(5) -0.0039(5) -0.0052(4) 0.0020(4)
C6 0.0103(4) 0.0102(5) 0.0129(6) -0.0034(4) -0.0053(5) 0.0019(4)
C6A 0.0109(5) 0.0383(8) 0.0124(5) -0.0110(4) -0.0041(5) 0.0086(5)
C7 0.0143(5) 0.0205(7) 0.0186(6) -0.0048(6) -0.0070(4) -0.0002(6)
C8 0.0224(6) 0.0273(7) 0.0180(6) -0.0092(6) -0.0063(5) 0.0025(5)

loop_
_atom_type_symbol
_atom_type_description
_atom_type_scat_dispersion_real
_atom_type_scat_dispersion_imag
_atom_type_scat_source
_atom_type_scat_dispersion_source
C C 0.00347 0.00161 'Clementi & Roetti, C., At. Data Nucl. Data Tables 1974, 14, (177-478); Clementi & Raimondi, J. Chem. Phys., 1963, 38, (2686-2689)' 'Henke, Gullikson and Davis, At. Data and Nucl. Data Tables, 1993, 54, 2'
H H 0.00000 0.00000 'Clementi & Roetti, C., At. Data Nucl. Data Tables 1974, 14, (177-478); Clementi & Raimondi, J. Chem. Phys., 1963, 38, (2686-2689)' 'Henke, Gullikson and Davis, At. Data and Nucl. Data Tables, 1993, 54, 2'
N N 0.00653 0.00323 'Clementi & Roetti, C., At. Data Nucl. Data Tables 1974, 14, (177-478); Clementi & Raimondi, J. Chem. Phys., 1963, 38, (2686-2689)' 'Henke, Gullikson and Davis, At. Data and Nucl. Data Tables, 1993, 54, 2'
O O 0.01158 0.00611 'Clementi & Roetti, C., At. Data Nucl. Data Tables 1974, 14, (177-478); Clementi & Raimondi, J. Chem. Phys., 1963, 38, (2686-2689)' 'Henke, Gullikson and Davis, At. Data and Nucl. Data Tables, 1993, 54, 2'

loop_
_geom_angle_atom_site_label_1
_geom_angle_atom_site_label_2
_geom_angle_atom_site_label_3
_geom_angle
_geom_angle_site_symmetry_1
_geom_angle_site_symmetry_3
_geom_angle_publ_flag
C7 O2 C5A 116.94(9) . . ?
C6 N1 C2 123.21(10) . . ?
C4 N3 C2 126.11(12) . . ?
N1 C2 S 118.72(9) . . ?
N3 C2 S 124.45(12) . . ?
N3 C2 N1 116.81(12) . . ?
C4A C4 N3 109.67(9) . . ?
C5 C4 N3 109.07(10) . . ?
C5 C4 C4A 112.63(11) . . ?
C5A C5 C4 113.97(10) . . ?
C6 C5 C4 121.39(10) . . ?
C6 C5 C5A 124.62(13) . . ?
O2 C5A O1 121.88(13) . . ?
C5 C5A O1 122.01(14) . . ?
C5 C5A O2 116.10(11) . . ?
C5 C6 N1 118.81(10) . . ?
C6A C6 N1 112.72(9) . . ?
C6A C6 C5 128.45(12) . . ?
C8 C7 O2 107.57(12) . . ?

loop_
_geom_bond_atom_site_label_1
_geom_bond_atom_site_label_2
_geom_bond_distance
_geom_bond_site_symmetry_2
_geom_bond_publ_flag
S C2 1.6956(14) . ?
O1 C5A 1.2227(19) . ?
O2 C5A 1.3340(13) . ?
O2 C7 1.4602(15) . ?
N1 C2 1.3767(15) . ?
N1 C6 1.3918(16) . ?
N3 C2 1.3100(15) . ?
N3 C4 1.4733(15) . ?
C4 C4A 1.5335(15) . ?
C4 C5 1.5051(15) . ?
C5 C5A 1.4746(18) . ?
C5 C6 1.3541(14) . ?
C6 C6A 1.5029(14) . ?
C7 C8 1.4998(18) . ?
